data_4100812
loop_
_publ_author_name
'Paola Gilli'
'Valerio Bertolasi'
'Loretta Pretto'
'Valeria Ferretti'
'Gastone Gilli'

_publ_section_title
;
Covalent versus Electrostatic Nature of the Strong Hydrogen Bond:
Discrimination among Single, Double, and Asymmetric Single-Well Hydrogen
Bonds by Variable-Temperature X-ray Crystallographic Methods in \b-Diketone
Enol RAHB Systems
;
_journal_name_full 'Journal of the American Chemical Society'
_journal_page_first 3845
_journal_page_last 3855
_journal_paper_doi 10.1021/ja030213z
_journal_volume 126
_journal_year 2004
_chemical_formula_moiety 'C16 H13 N O5'
_chemical_formula_sum 'C16 H13 N O5'
_chemical_formula_weight 299.27
_space_group_IT_number 14
_symmetry_cell_setting monoclinic
_symmetry_space_group_name_Hall '-P 2yn'
_symmetry_space_group_name_H-M 'P 1 21/n 1'
_cell_angle_alpha 90.00
_cell_angle_beta 101.273(1)
_cell_angle_gamma 90.00
_cell_formula_units_Z 4
_cell_length_a 7.2913(1)
_cell_length_b 16.0408(3)
_cell_length_c 12.3333(2)
_cell_measurement_temperature 295
_cell_volume 1414.65(4)
_diffrn_ambient_temperature 295
_exptl_crystal_density_diffrn 1.405
_cod_original_sg_symbol_H-M 'P 21/n'
_cod_database_code 4100812

loop_
_symmetry_equiv_pos_as_xyz
'x, y, z'
'-x+1/2, y+1/2, -z+1/2'
'-x, -y, -z'
'x-1/2, -y-1/2, z-1/2'

loop_
_atom_site_label
_atom_site_type_symbol
_atom_site_fract_x
_atom_site_fract_y
_atom_site_fract_z
_atom_site_U_iso_or_equiv
_atom_site_adp_type
_atom_site_occupancy
_atom_site_symmetry_multiplicity
_atom_site_calc_flag
_atom_site_refinement_flags
_atom_site_disorder_assembly
_atom_site_disorder_group
O1 O -0.1355(2) 0.97416(9) 0.71024(11) 0.0738(4) Uani 1 1 d . . .
O2 O -0.1542(2) 1.12604(9) 0.69215(12) 0.0773(4) Uani 1 1 d . . .
O3 O 0.0170(2) 1.50255(8) 0.71380(13) 0.0805(4) Uani 1 1 d . . .
O4 O -0.13978(19) 1.41393(8) 0.60110(11) 0.0704(4) Uani 1 1 d . . .
O5 O 0.2739(2) 0.68500(8) 1.00740(11) 0.0777(4) Uani 1 1 d . . .
N1 N -0.0339(2) 1.43146(9) 0.68789(13) 0.0576(4) Uani 1 1 d . . .
C1 C -0.0042(2) 0.98180(10) 0.79624(13) 0.0506(4) Uani 1 1 d . . .
C2 C 0.0598(2) 1.06175(10) 0.83217(13) 0.0511(4) Uani 1 1 d . . .
C3 C -0.0176(2) 1.13208(10) 0.77725(12) 0.0513(4) Uani 1 1 d . . .
C4 C 0.0461(2) 1.21820(10) 0.80781(12) 0.0486(4) Uani 1 1 d . . .
C5 C 0.1746(3) 1.23628(12) 0.90400(14) 0.0622(5) Uani 1 1 d . . .
C6 C 0.2333(3) 1.31714(13) 0.92901(16) 0.0726(6) Uani 1 1 d . . .
C7 C 0.1650(3) 1.38148(12) 0.85907(15) 0.0627(5) Uani 1 1 d . . .
C8 C 0.0373(2) 1.36312(10) 0.76436(13) 0.0499(4) Uani 1 1 d . . .
C9 C -0.0235(2) 1.28344(10) 0.73706(13) 0.0488(4) Uani 1 1 d . . .
C10 C 0.0702(2) 0.90456(10) 0.85171(12) 0.0478(4) Uani 1 1 d . . .
C11 C 0.0120(2) 0.82798(10) 0.80246(14) 0.0529(4) Uani 1 1 d . . .
C12 C 0.0766(2) 0.75373(11) 0.85133(14) 0.0559(4) Uani 1 1 d . . .
C13 C 0.2021(3) 0.75436(10) 0.95153(14) 0.0550(4) Uani 1 1 d . . .
C14 C 0.2622(3) 0.82979(11) 1.00162(14) 0.0579(4) Uani 1 1 d . . .
C15 C 0.1968(2) 0.90393(11) 0.95248(13) 0.0520(4) Uani 1 1 d . . .
C16 C 0.2210(5) 0.60593(14) 0.9583(2) 0.0876(8) Uani 1 1 d . . .
H1 H -0.172(5) 1.050(2) 0.683(2) 0.156(13) Uani 1 1 d . . .
H2 H 0.156(3) 1.0672(11) 0.8929(16) 0.058(5) Uiso 1 1 d . . .
H5 H 0.225(3) 1.1928(13) 0.9538(17) 0.069(5) Uiso 1 1 d . . .
H6 H 0.320(3) 1.3329(15) 0.993(2) 0.092(7) Uiso 1 1 d . . .
H7 H 0.200(3) 1.4391(14) 0.8720(19) 0.082(6) Uiso 1 1 d . . .
H9 H -0.111(3) 1.2729(12) 0.6700(18) 0.067(5) Uiso 1 1 d . . .
H11 H -0.071(3) 0.8272(13) 0.7366(17) 0.074(6) Uiso 1 1 d . . .
H12 H 0.035(3) 0.7020(12) 0.8137(16) 0.066(5) Uiso 1 1 d . . .
H14 H 0.349(3) 0.8312(13) 1.0717(18) 0.074(6) Uiso 1 1 d . . .
H15 H 0.239(2) 0.9563(13) 0.9905(16) 0.063(5) Uiso 1 1 d . . .
H161 H 0.087(5) 0.5989(19) 0.953(3) 0.123(11) Uiso 1 1 d . . .
H162 H 0.257(4) 0.5997(17) 0.885(3) 0.110(9) Uiso 1 1 d . . .
H163 H 0.290(4) 0.562(2) 1.006(3) 0.118(9) Uiso 1 1 d . . .

loop_
_atom_site_aniso_label
_atom_site_aniso_U_11
_atom_site_aniso_U_22
_atom_site_aniso_U_33
_atom_site_aniso_U_23
_atom_site_aniso_U_13
_atom_site_aniso_U_12
O1 0.0860(10) 0.0595(8) 0.0618(8) 0.0001(6) -0.0202(7) -0.0035(7)
O2 0.0888(10) 0.0580(8) 0.0680(8) 0.0064(6) -0.0270(7) -0.0034(7)
O3 0.0844(10) 0.0506(7) 0.1000(11) 0.0057(7) 0.0021(8) -0.0063(7)
O4 0.0762(9) 0.0632(8) 0.0634(8) 0.0092(6) -0.0066(7) 0.0080(6)
O5 0.1030(11) 0.0520(7) 0.0673(8) 0.0044(6) -0.0102(7) 0.0049(7)
N1 0.0554(8) 0.0514(8) 0.0642(9) 0.0066(7) 0.0073(7) 0.0035(6)
C1 0.0520(9) 0.0540(9) 0.0446(8) -0.0020(7) 0.0062(7) 0.0010(7)
C2 0.0523(9) 0.0519(9) 0.0454(8) -0.0013(7) 0.0003(7) 0.0016(7)
C3 0.0553(9) 0.0541(9) 0.0423(7) -0.0001(7) 0.0041(7) 0.0005(7)
C4 0.0512(9) 0.0515(8) 0.0418(7) 0.0014(6) 0.0064(6) 0.0016(7)
C5 0.0762(12) 0.0597(10) 0.0443(8) 0.0059(7) -0.0037(8) -0.0021(9)
C6 0.0878(14) 0.0709(12) 0.0486(9) -0.0011(9) -0.0124(9) -0.0124(10)
C7 0.0736(12) 0.0557(10) 0.0550(9) -0.0031(8) 0.0035(8) -0.0078(9)
C8 0.0494(9) 0.0509(9) 0.0491(8) 0.0033(7) 0.0086(7) 0.0033(7)
C9 0.0478(9) 0.0508(9) 0.0455(8) 0.0002(6) 0.0034(6) 0.0033(7)
C10 0.0472(8) 0.0496(8) 0.0465(8) -0.0026(6) 0.0089(6) -0.0013(6)
C11 0.0523(9) 0.0546(9) 0.0486(8) -0.0020(7) 0.0017(7) -0.0047(7)
C12 0.0597(10) 0.0505(9) 0.0554(9) -0.0050(7) 0.0059(8) -0.0069(7)
C13 0.0615(10) 0.0507(9) 0.0515(9) 0.0029(7) 0.0081(7) 0.0010(7)
C14 0.0655(11) 0.0572(10) 0.0462(8) -0.0028(7) -0.0010(8) -0.0009(8)
C15 0.0586(10) 0.0490(9) 0.0466(8) -0.0052(7) 0.0058(7) -0.0022(7)
C16 0.132(3) 0.0500(11) 0.0741(14) 0.0034(10) 0.0031(15) 0.0025(12)
H1 0.19(3) 0.17(4) 0.09(2) -0.01(2) -0.01(2) -0.01(3)

loop_
_geom_bond_atom_site_label_1
_geom_bond_atom_site_label_2
_geom_bond_distance
_geom_bond_site_symmetry_2
_geom_bond_publ_flag
O1 C1 1.288(2) . ?
O1 H1 1.28(4) . ?
O2 C3 1.302(2) . ?
O2 H1 1.22(4) . ?
O3 N1 1.2225(19) . ?
O4 N1 1.2237(19) . ?
O5 C13 1.359(2) . ?
O5 C16 1.426(3) . ?
N1 C8 1.473(2) . ?
C1 C2 1.407(2) . ?
C1 C10 1.467(2) . ?
C2 H2 0.93(2) . ?
C2 C3 1.379(2) . ?
C3 C4 1.482(2) . ?
C4 C5 1.391(2) . ?
C4 C9 1.393(2) . ?
C5 H5 0.95(2) . ?
C5 C6 1.382(3) . ?
C6 H6 0.95(3) . ?
C6 C7 1.375(3) . ?
C7 H7 0.96(2) . ?
C7 C8 1.376(2) . ?
C8 C9 1.373(2) . ?
C9 H9 0.96(2) . ?
C10 C15 1.396(2) . ?
C10 C11 1.399(2) . ?
C11 H11 0.91(2) . ?
C11 C12 1.376(2) . ?
C12 H12 0.97(2) . ?
C12 C13 1.387(2) . ?
C13 C14 1.390(2) . ?
C14 H14 0.97(2) . ?
C14 C15 1.377(2) . ?
C15 H15 0.98(2) . ?
C16 H161 0.98(3) . ?
C16 H162 0.99(3) . ?
C16 H163 1.00(3) . ?
